data_7105485
loop_
_publ_author_name
'Hassan, Hani Mutlak A'
'Brown, Fraser K'

_publ_section_title
;
 A convenient approach to acyclic unsaturated amino acids via
 ring-closing metathesis.
;
_journal_issue 17
_journal_name_full 'Chemical communications (Cambridge, England)'
_journal_page_first 3013
_journal_page_last 3015
_journal_paper_doi 10.1039/c003138k
_journal_volume 46
_journal_year 2010
_chemical_absolute_configuration unk
_chemical_formula_moiety 'C22 H34 N2 O6'
_chemical_formula_sum 'C22 H34 N2 O6'
_chemical_formula_weight 422.52
_space_group_IT_number 78
_symmetry_cell_setting tetragonal
_symmetry_space_group_name_Hall 'P 4cw'
_symmetry_space_group_name_H-M 'P 43'
_atom_sites_solution_hydrogens geom
_atom_sites_solution_primary direct
_cell_angle_alpha 90
_cell_angle_beta 90
_cell_angle_gamma 90
_cell_formula_units_Z 4
_cell_length_a 9.8608(2)
_cell_length_b 9.8608(2)
_cell_length_c 24.3886(12)
_cell_measurement_reflns_used 1989
_cell_measurement_temperature 150
_cell_measurement_theta_max 43
_cell_measurement_theta_min 6
_cell_volume 2371.43(14)
_computing_cell_refinement 'SAINT (Siemens ,1995)'
_computing_data_collection 'SMART (Siemens, 1993)'
_computing_data_reduction 'SAINT (Siemens ,1995)'
_computing_molecular_graphics 'CAMERON (Watkin et al 1996)'
_computing_publication_material 'CRYSTALS (Betteridge et al 2003)'
_computing_structure_refinement 'CRYSTALS (Betteridge et al 2003)'
_computing_structure_solution 'SIR92 (Altomare et al, 1994)'
_diffrn_ambient_temperature 150
_diffrn_measured_fraction_theta_full 0.996
_diffrn_measured_fraction_theta_max 0.995
_diffrn_measurement_device_type 'Bruker SMART'
_diffrn_measurement_method \w
_diffrn_radiation_monochromator graphite
_diffrn_radiation_type 'Mo K\a'
_diffrn_radiation_wavelength 0.71073
_diffrn_reflns_av_R_equivalents 0.035
_diffrn_reflns_limit_h_max 14
_diffrn_reflns_limit_h_min -7
_diffrn_reflns_limit_k_max 14
_diffrn_reflns_limit_k_min -8
_diffrn_reflns_limit_l_max 34
_diffrn_reflns_limit_l_min -16
_diffrn_reflns_number 13598
_diffrn_reflns_theta_full 29.869
_diffrn_reflns_theta_max 30.478
_diffrn_reflns_theta_min 2.065
_diffrn_standards_number 0
_exptl_absorpt_coefficient_mu 0.086
_exptl_absorpt_correction_T_max 0.98
_exptl_absorpt_correction_T_min 0.84
_exptl_absorpt_correction_type multi-scan
_exptl_absorpt_process_details 'SADABS (Siemens, 1996)'
_exptl_crystal_colour block
_exptl_crystal_density_diffrn 1.183
_exptl_crystal_description colourless
_exptl_crystal_F_000 912
_exptl_crystal_size_max 0.76
_exptl_crystal_size_mid 0.24
_exptl_crystal_size_min 0.23
_refine_diff_density_max 0.41
_refine_diff_density_min -0.38
_refine_ls_extinction_method None
_refine_ls_goodness_of_fit_ref 0.9639
_refine_ls_hydrogen_treatment noref
_refine_ls_matrix_type full
_refine_ls_number_parameters 271
_refine_ls_number_reflns 3655
_refine_ls_number_restraints 253
_refine_ls_R_factor_all 0.0926
_refine_ls_R_factor_gt 0.0529
_refine_ls_shift/su_max 0.000205
_refine_ls_structure_factor_coef Fsqd
_refine_ls_weighting_details
;
Method, part 1, Chebychev polynomial, (Watkin, 1994, Prince, 1982)
[weight] = 1.0/[A~0~*T~0~(x)+A~1~*T~1~(x) ... +A~n-1~]*T~n-1~(x)]
where A~i~ are the Chebychev coefficients listed below and x= Fcalc/Fmax
Method = Robust Weighting (Prince, 1982)
W = [weight] * [1-(deltaF/6*sigmaF)^2^]^2^
A~i~ are:
6.58 7.14 1.73
;
_refine_ls_weighting_scheme calc
_refine_ls_wR_factor_all 0.0865
_refine_ls_wR_factor_gt 0.0681
_refine_ls_wR_factor_ref 0.0865
_reflns_limit_h_max 9
_reflns_limit_h_min -9
_reflns_limit_k_max 14
_reflns_limit_k_min 0
_reflns_limit_l_max 34
_reflns_limit_l_min 0
_reflns_number_gt 2050
_reflns_number_total 3665
_reflns_threshold_expression I>2.00u(I)
_oxford_diffrn_Wilson_B_factor 3.02
_oxford_diffrn_Wilson_scale 5.46
_oxford_refine_ls_scale 0.5464(7)
_cod_data_source_file c003138k.txt
_cod_data_source_block CRYSTALS_cif
_cod_depositor_comments
;
The following automatic conversions were performed:
'_symmetry_cell_setting' value 'Tetragonal' changed to 'tetragonal'
according to '/home/saulius/struct/CIF-dictionaries/cif_core.dic'
dictionary named 'cif_core.dic' version 2.4.1 from 2010-06-29.

Automatic conversion script
Id: cif_fix_enum 1527 2010-12-29 10:47:43Z saulius 
;
_cod_original_sg_symbol_H-M 'P 43 '
_cod_database_code 7105485

loop_
_symmetry_equiv_pos_as_xyz
x,y,z
-y,x,z+3/4
-x,-y,z+1/2
y,-x,z+1/4

loop_
_atom_site_label
_atom_site_type_symbol
_atom_site_fract_x
_atom_site_fract_y
_atom_site_fract_z
_atom_site_U_iso_or_equiv
_atom_site_occupancy
_atom_site_adp_type
_atom_site_refinement_flags_posn
_atom_site_refinement_flags_adp
_atom_site_refinement_flags_occupancy
_atom_site_disorder_assembly
_atom_site_disorder_group
_atom_site_attached_hydrogens
O1 O 0.4713(3) 0.1057(3) 0.64252(11) 0.0475 1.0000 Uani . U . . . .
C2 C 0.3709(4) 0.0502(3) 0.66017(15) 0.0357 1.0000 Uani . U . . . .
C3 C 0.3670(4) -0.0062(3) 0.71753(15) 0.0411 1.0000 Uani . U . . . .
C4 C 0.4722(4) 0.0632(4) 0.75377(16) 0.0465 1.0000 Uani . U . . . .
C5 C 0.4420(4) 0.2095(4) 0.76285(17) 0.0457 1.0000 Uani . U . . . .
C6 C 0.4032(4) 0.2665(4) 0.80847(17) 0.0474 1.0000 Uani . U . . . .
C7 C 0.3629(4) 0.4115(4) 0.81688(16) 0.0415 1.0000 Uani . U . . . .
N8 N 0.3666(3) 0.4915(3) 0.76600(13) 0.0397 1.0000 Uani . U . . . .
C9 C 0.4861(4) 0.5622(4) 0.75132(16) 0.0411 1.0000 Uani . U . . . .
O10 O 0.5845(2) 0.5267(3) 0.78421(11) 0.0472 1.0000 Uani . U . . . .
C11 C 0.7265(4) 0.5685(4) 0.7732(2) 0.0519 1.0000 Uani . U . . . .
C12 C 0.7415(5) 0.7194(5) 0.7773(2) 0.0700 1.0000 Uani . U . . . .
C13 C 0.8011(5) 0.5007(5) 0.8190(3) 0.0762 1.0000 Uani . U . . . .
O15 O 0.4910(3) 0.6464(3) 0.71554(13) 0.0604 1.0000 Uani . U . . . .
O16 O 0.1492(3) 0.4340(3) 0.75112(11) 0.0531 1.0000 Uani . U . . . .
C17 C 0.2508(4) 0.4871(4) 0.73269(16) 0.0402 1.0000 Uani . U . . . .
C18 C 0.2555(4) 0.5408(4) 0.67500(17) 0.0444 1.0000 Uani . U . . . .
C19 C 0.1524(4) 0.4703(4) 0.63858(18) 0.0515 1.0000 Uani . U . . . .
C20 C 0.1821(4) 0.3253(4) 0.63038(17) 0.0461 1.0000 Uani . U . . . .
C21 C 0.2198(4) 0.2677(4) 0.58402(16) 0.0431 1.0000 Uani . U . . . .
C22 C 0.2609(4) 0.1230(4) 0.57551(15) 0.0408 1.0000 Uani . U . . . .
N23 N 0.2557(3) 0.0422(3) 0.62618(12) 0.0372 1.0000 Uani . U . . . .
C24 C 0.1384(4) -0.0305(4) 0.63958(17) 0.0394 1.0000 Uani . U . . . .
O25 O 0.0405(2) 0.0043(3) 0.60534(12) 0.0480 1.0000 Uani . U . . . .
C26 C -0.0971(4) -0.0558(4) 0.6083(2) 0.0629 1.0000 Uani . U . . . .
C27 C -0.1672(5) 0.0146(5) 0.5615(3) 0.0887 1.0000 Uani . U . . . .
C28 C -0.1594(5) -0.0197(7) 0.6616(3) 0.0995 1.0000 Uani . U . . . .
C29 C -0.0861(5) -0.2079(5) 0.5998(3) 0.0914 1.0000 Uani . U . . . .
O30 O 0.1313(3) -0.1134(3) 0.67585(13) 0.0567 1.0000 Uani . U . . . .
C14 C 0.7660(5) 0.5127(7) 0.7187(2) 0.0999 1.0000 Uani . U . . . .
H31 H 0.2748 0.0089 0.7334 0.0488 1.0000 Uiso . . . . . .
H32 H 0.3867 -0.1056 0.7163 0.0488 1.0000 Uiso . . . . . .
H41 H 0.4739 0.0166 0.7902 0.0549 1.0000 Uiso . . . . . .
H42 H 0.5629 0.0551 0.7359 0.0549 1.0000 Uiso . . . . . .
H51 H 0.4531 0.2709 0.7303 0.0538 1.0000 Uiso . . . . . .
H61 H 0.4000 0.2065 0.8415 0.0561 1.0000 Uiso . . . . . .
H71 H 0.4264 0.4535 0.8440 0.0491 1.0000 Uiso . . . . . .
H72 H 0.2685 0.4139 0.8319 0.0491 1.0000 Uiso . . . . . .
H121 H 0.8379 0.7451 0.7701 0.0824 1.0000 Uiso . . . . . .
H122 H 0.7161 0.7491 0.8154 0.0824 1.0000 Uiso . . . . . .
H123 H 0.6808 0.7642 0.7503 0.0824 1.0000 Uiso . . . . . .
H131 H 0.9001 0.5213 0.8161 0.0907 1.0000 Uiso . . . . . .
H132 H 0.7659 0.5347 0.8550 0.0907 1.0000 Uiso . . . . . .
H133 H 0.7871 0.4003 0.8168 0.0907 1.0000 Uiso . . . . . .
H181 H 0.2357 0.6403 0.6756 0.0524 1.0000 Uiso . . . . . .
H182 H 0.3483 0.5254 0.6596 0.0524 1.0000 Uiso . . . . . .
H191 H 0.0607 0.4794 0.6558 0.0610 1.0000 Uiso . . . . . .
H192 H 0.1519 0.5163 0.6019 0.0610 1.0000 Uiso . . . . . .
H201 H 0.1728 0.2649 0.6632 0.0548 1.0000 Uiso . . . . . .
H211 H 0.2213 0.3272 0.5508 0.0513 1.0000 Uiso . . . . . .
H221 H 0.3556 0.1211 0.5609 0.0484 1.0000 Uiso . . . . . .
H222 H 0.1980 0.0812 0.5480 0.0484 1.0000 Uiso . . . . . .
H271 H -0.2629 -0.0181 0.5587 0.1056 1.0000 Uiso . . . . . .
H272 H -0.1663 0.1146 0.5677 0.1056 1.0000 Uiso . . . . . .
H273 H -0.1184 -0.0064 0.5263 0.1056 1.0000 Uiso . . . . . .
H281 H -0.2521 -0.0601 0.6640 0.1192 1.0000 Uiso . . . . . .
H282 H -0.1020 -0.0556 0.6922 0.1192 1.0000 Uiso . . . . . .
H283 H -0.1659 0.0812 0.6647 0.1192 1.0000 Uiso . . . . . .
H291 H -0.1783 -0.2493 0.6016 0.1084 1.0000 Uiso . . . . . .
H292 H -0.0270 -0.2479 0.6288 0.1084 1.0000 Uiso . . . . . .
H293 H -0.0452 -0.2263 0.5628 0.1084 1.0000 Uiso . . . . . .
H141 H 0.8616 0.5395 0.7103 0.1180 1.0000 Uiso . . . . . .
H142 H 0.7586 0.4118 0.7194 0.1180 1.0000 Uiso . . . . . .
H143 H 0.7042 0.5502 0.6899 0.1180 1.0000 Uiso . . . . . .

loop_
_atom_site_aniso_label
_atom_site_aniso_U_11
_atom_site_aniso_U_22
_atom_site_aniso_U_33
_atom_site_aniso_U_23
_atom_site_aniso_U_13
_atom_site_aniso_U_12
O1 0.0401(14) 0.0591(17) 0.0432(15) 0.0025(13) 0.0026(12) -0.0092(12)
C2 0.0382(15) 0.0322(17) 0.0366(15) -0.0015(14) 0.0048(12) 0.0026(13)
C3 0.051(2) 0.0305(17) 0.0420(17) 0.0060(14) 0.0009(15) 0.0013(15)
C4 0.052(2) 0.0451(17) 0.042(2) 0.0095(16) -0.0036(17) -0.0007(16)
C5 0.045(2) 0.0451(17) 0.047(2) 0.0026(16) -0.0018(18) -0.0020(16)
C6 0.052(2) 0.0478(18) 0.043(2) 0.0058(16) -0.0003(18) -0.0006(18)
C7 0.0391(19) 0.0489(18) 0.0364(17) -0.0024(14) 0.0012(16) -0.0018(16)
N8 0.0383(14) 0.0396(16) 0.0412(16) -0.0017(12) 0.0014(12) -0.0007(12)
C9 0.0374(16) 0.0389(19) 0.047(2) -0.0022(14) 0.0008(14) -0.0017(14)
O10 0.0354(12) 0.0464(15) 0.0598(18) 0.0060(13) -0.0031(11) -0.0037(11)
C11 0.0303(15) 0.0502(19) 0.075(2) -0.005(2) 0.0010(17) -0.0026(16)
C12 0.050(3) 0.0512(19) 0.109(4) 0.009(2) -0.014(3) -0.0120(19)
C13 0.051(3) 0.055(3) 0.122(4) 0.016(3) -0.025(3) -0.006(2)
O15 0.0499(17) 0.0607(19) 0.070(2) 0.0211(15) -0.0075(15) -0.0112(14)
O16 0.0409(15) 0.0654(19) 0.0530(18) -0.0143(15) 0.0044(13) -0.0115(13)
C17 0.0377(16) 0.0370(19) 0.0459(17) -0.0092(15) 0.0001(13) 0.0008(14)
C18 0.046(2) 0.0355(19) 0.0518(19) 0.0001(16) -0.0068(16) 0.0055(15)
C19 0.052(2) 0.0500(19) 0.052(2) 0.0002(18) -0.0081(19) 0.0006(18)
C20 0.052(2) 0.0461(18) 0.0406(19) 0.0028(15) -0.0092(17) -0.0008(17)
C21 0.0388(19) 0.0471(17) 0.0434(19) 0.0117(15) 0.0046(16) 0.0024(16)
C22 0.040(2) 0.0470(17) 0.0352(17) 0.0028(14) 0.0009(15) -0.0036(15)
N23 0.0380(14) 0.0353(15) 0.0383(16) 0.0016(12) 0.0012(12) -0.0043(12)
C24 0.0377(16) 0.0295(17) 0.051(2) 0.0007(14) 0.0031(14) 0.0007(13)
O25 0.0374(13) 0.0423(14) 0.0644(18) 0.0072(13) -0.0059(12) -0.0071(11)
C26 0.0323(18) 0.050(2) 0.106(3) 0.016(2) -0.001(2) -0.0051(17)
C27 0.048(3) 0.077(3) 0.141(4) 0.031(4) -0.033(3) -0.014(2)
C28 0.052(3) 0.111(4) 0.136(4) 0.019(4) 0.036(3) 0.008(3)
C29 0.062(3) 0.050(2) 0.162(6) 0.005(3) -0.037(4) -0.017(2)
O30 0.0503(17) 0.0468(16) 0.073(2) 0.0202(14) -0.0057(15) -0.0111(13)
C14 0.048(3) 0.150(5) 0.102(3) -0.047(4) 0.019(3) -0.004(3)

loop_
_atom_type_symbol
_atom_type_scat_dispersion_real
_atom_type_scat_dispersion_imag
_atom_type_scat_Cromer_Mann_a1
_atom_type_scat_Cromer_Mann_b1
_atom_type_scat_Cromer_Mann_a2
_atom_type_scat_Cromer_Mann_b2
_atom_type_scat_Cromer_Mann_a3
_atom_type_scat_Cromer_Mann_b3
_atom_type_scat_Cromer_Mann_a4
_atom_type_scat_Cromer_Mann_b4
_atom_type_scat_Cromer_Mann_c
_atom_type_scat_source
C 0.0033 0.0016 2.3100 20.8439 1.0200 10.2075 1.5886 0.5687 0.8650 51.6512 0.2156 'International Tables Vol C 4.2.6.8 and 6.1.1.4'
N 0.0061 0.0033 12.2126 0.0057 3.1322 9.8933 2.0125 28.9975 1.1663 0.5826 -11.5290 'International Tables Vol C 4.2.6.8 and 6.1.1.4'
O 0.0106 0.0060 3.0485 13.2771 2.2868 5.7011 1.5463 0.3239 0.8670 32.9089 0.2508 'International Tables Vol C 4.2.6.8 and 6.1.1.4'
H 0.0000 0.0000 0.4930 10.5109 0.3229 26.1257 0.1402 3.1424 0.0408 57.7998 0.0030 'International Tables Vol C 4.2.6.8 and 6.1.1.4'

loop_
_geom_angle_atom_site_label_1
_geom_angle_site_symmetry_1
_geom_angle_atom_site_label_2
_geom_angle_site_symmetry_2
_geom_angle_atom_site_label_3
_geom_angle_site_symmetry_3
_geom_angle
_geom_angle_publ_flag
O1 . C2 . C3 . 121.2(3) yes
O1 . C2 . N23 . 118.4(3) yes
C3 . C2 . N23 . 120.4(3) yes
C2 . C3 . C4 . 110.8(3) yes
C2 . C3 . H31 . 109.207 no
C4 . C3 . H31 . 109.063 no
C2 . C3 . H32 . 109.254 no
C4 . C3 . H32 . 108.927 no
H31 . C3 . H32 . 109.545 no
C3 . C4 . C5 . 112.6(3) yes
C3 . C4 . H41 . 108.665 no
C5 . C4 . H41 . 108.433 no
C3 . C4 . H42 . 108.712 no
C5 . C4 . H42 . 108.740 no
H41 . C4 . H42 . 109.636 no
C4 . C5 . C6 . 127.1(4) yes
C4 . C5 . H51 . 116.426 no
C6 . C5 . H51 . 116.508 no
C5 . C6 . C7 . 127.3(4) yes
C5 . C6 . H61 . 116.208 no
C7 . C6 . H61 . 116.508 no
C6 . C7 . N8 . 113.0(3) yes
C6 . C7 . H71 . 108.647 no
N8 . C7 . H71 . 108.685 no
C6 . C7 . H72 . 108.567 no
N8 . C7 . H72 . 108.585 no
H71 . C7 . H72 . 109.356 no
C7 . N8 . C9 . 119.9(3) yes
C7 . N8 . C17 . 116.9(3) yes
C9 . N8 . C17 . 123.2(3) yes
N8 . C9 . O10 . 109.4(3) yes
N8 . C9 . O15 . 123.8(4) yes
O10 . C9 . O15 . 126.8(4) yes
C9 . O10 . C11 . 121.0(3) yes
O10 . C11 . C12 . 110.9(3) yes
O10 . C11 . C13 . 101.8(4) yes
C12 . C11 . C13 . 110.2(4) yes
O10 . C11 . C14 . 107.8(4) yes
C12 . C11 . C14 . 113.6(5) yes
C13 . C11 . C14 . 111.9(4) yes
C11 . C12 . H121 . 109.516 no
C11 . C12 . H122 . 109.029 no
H121 . C12 . H122 . 109.062 no
C11 . C12 . H123 . 109.743 no
H121 . C12 . H123 . 110.027 no
H122 . C12 . H123 . 109.443 no
C11 . C13 . H131 . 109.710 no
C11 . C13 . H132 . 109.546 no
H131 . C13 . H132 . 109.380 no
C11 . C13 . H133 . 109.628 no
H131 . C13 . H133 . 109.346 no
H132 . C13 . H133 . 109.216 no
N8 . C17 . O16 . 118.0(4) yes
N8 . C17 . C18 . 120.4(3) yes
O16 . C17 . C18 . 121.5(4) yes
C17 . C18 . C19 . 111.5(3) yes
C17 . C18 . H181 . 109.044 no
C19 . C18 . H181 . 109.080 no
C17 . C18 . H182 . 108.966 no
C19 . C18 . H182 . 108.876 no
H181 . C18 . H182 . 109.393 no
C18 . C19 . C20 . 113.0(3) yes
C18 . C19 . H191 . 108.593 no
C20 . C19 . H191 . 108.882 no
C18 . C19 . H192 . 108.548 no
C20 . C19 . H192 . 108.595 no
H191 . C19 . H192 . 109.151 no
C19 . C20 . C21 . 126.2(4) yes
C19 . C20 . H201 . 116.770 no
C21 . C20 . H201 . 117.021 no
C20 . C21 . C22 . 127.3(4) yes
C20 . C21 . H211 . 116.439 no
C22 . C21 . H211 . 116.277 no
C21 . C22 . N23 . 113.0(3) yes
C21 . C22 . H221 . 108.698 no
N23 . C22 . H221 . 108.737 no
C21 . C22 . H222 . 108.513 no
N23 . C22 . H222 . 108.551 no
H221 . C22 . H222 . 109.336 no
C22 . N23 . C2 . 115.9(3) yes
C22 . N23 . C24 . 120.2(3) yes
C2 . N23 . C24 . 123.9(3) yes
N23 . C24 . O25 . 108.8(3) yes
N23 . C24 . O30 . 124.5(4) yes
O25 . C24 . O30 . 126.6(4) yes
C24 . O25 . C26 . 122.3(3) yes
O25 . C26 . C27 . 101.5(4) yes
O25 . C26 . C28 . 109.1(4) yes
C27 . C26 . C28 . 111.4(4) yes
O25 . C26 . C29 . 108.8(4) yes
C27 . C26 . C29 . 112.6(5) yes
C28 . C26 . C29 . 112.8(5) yes
C26 . C27 . H271 . 109.721 no
C26 . C27 . H272 . 109.752 no
H271 . C27 . H272 . 109.720 no
C26 . C27 . H273 . 109.522 no
H271 . C27 . H273 . 109.012 no
H272 . C27 . H273 . 109.096 no
C26 . C28 . H281 . 109.599 no
C26 . C28 . H282 . 109.594 no
H281 . C28 . H282 . 109.402 no
C26 . C28 . H283 . 109.463 no
H281 . C28 . H283 . 109.491 no
H282 . C28 . H283 . 109.277 no
C26 . C29 . H291 . 109.462 no
C26 . C29 . H292 . 109.521 no
H291 . C29 . H292 . 109.783 no
C26 . C29 . H293 . 109.346 no
H291 . C29 . H293 . 109.425 no
H292 . C29 . H293 . 109.289 no
C11 . C14 . H141 . 109.364 no
C11 . C14 . H142 . 109.553 no
H141 . C14 . H142 . 109.612 no
C11 . C14 . H143 . 109.294 no
H141 . C14 . H143 . 109.409 no
H142 . C14 . H143 . 109.594 no

loop_
_geom_bond_atom_site_label_1
_geom_bond_site_symmetry_1
_geom_bond_atom_site_label_2
_geom_bond_site_symmetry_2
_geom_bond_distance
_geom_bond_publ_flag
O1 . C2 . 1.210(4) yes
C2 . C3 . 1.506(5) yes
C2 . N23 . 1.408(4) yes
C3 . C4 . 1.525(5) yes
C3 . H31 . 1.000 no
C3 . H32 . 1.000 no
C4 . C5 . 1.490(5) yes
C4 . H41 . 1.000 no
C4 . H42 . 0.998 no
C5 . C6 . 1.304(5) yes
C5 . H51 . 1.004 no
C6 . C7 . 1.499(5) yes
C6 . H61 . 0.999 no
C7 . N8 . 1.471(5) yes
C7 . H71 . 1.000 no
C7 . H72 . 1.001 no
N8 . C9 . 1.415(5) yes
N8 . C17 . 1.401(5) yes
C9 . O10 . 1.307(4) yes
C9 . O15 . 1.206(5) yes
O10 . C11 . 1.485(4) yes
C11 . C12 . 1.499(6) yes
C11 . C13 . 1.494(7) yes
C11 . C14 . 1.490(6) yes
C12 . H121 . 0.999 no
C12 . H122 . 1.006 no
C12 . H123 . 0.994 no
C13 . H131 . 1.000 no
C13 . H132 . 1.001 no
C13 . H133 . 1.002 no
O16 . C17 . 1.216(4) yes
C17 . C18 . 1.504(5) yes
C18 . C19 . 1.518(5) yes
C18 . H181 . 1.000 no
C18 . H182 . 1.001 no
C19 . C20 . 1.473(5) yes
C19 . H191 . 1.001 no
C19 . H192 . 1.003 no
C20 . C21 . 1.319(5) yes
C20 . H201 . 1.003 no
C21 . C22 . 1.497(5) yes
C21 . H211 . 1.000 no
C22 . N23 . 1.471(5) yes
C22 . H221 . 0.999 no
C22 . H222 . 1.002 no
N23 . C24 . 1.399(4) yes
C24 . O25 . 1.323(4) yes
C24 . O30 . 1.207(5) yes
O25 . C26 . 1.482(4) yes
C26 . C27 . 1.504(7) yes
C26 . C28 . 1.480(8) yes
C26 . C29 . 1.519(6) yes
C27 . H271 . 0.999 no
C27 . H272 . 0.998 no
C27 . H273 . 1.007 no
C28 . H281 . 0.999 no
C28 . H282 . 1.002 no
C28 . H283 . 1.001 no
C29 . H291 . 0.997 no
C29 . H292 . 0.999 no
C29 . H293 . 1.003 no
C14 . H141 . 1.000 no
C14 . H142 . 0.998 no
C14 . H143 . 1.001 no

loop_
_cod_related_entry_id
_cod_related_entry_database
_cod_related_entry_code
1 ChemSpider 30653203
